data_7251459
loop_
_publ_author_name
'Almoaeen, Randa Abd'
'Vinodh, Mickey'
'Alipour, Fatemeh H.'
'Al-Azemi, Talal F.'

_publ_section_title
;
 Influence of crystallization solvents on the crystal structures and
 supramolecular assemblies of a [2]naphthyl-extended pillar[6]arene
;
_journal_issue 8
_journal_name_full CrystEngComm
_journal_page_first 1331
_journal_page_last 1338
_journal_paper_doi 10.1039/D5CE01118C
_journal_volume 28
_journal_year 2026
_chemical_formula_moiety 'C90 H96 O12, 2(C6 H12 Br2)'
_chemical_formula_sum 'C102 H120 Br4 O12'
_chemical_formula_weight 1857.61
_space_group_crystal_system monoclinic
_space_group_IT_number 15
_space_group_name_Hall '-C 2yc'
_space_group_name_H-M_alt 'C 1 2/c 1'
_atom_sites_solution_hydrogens geom
_atom_sites_solution_primary direct
_audit_block_doi 10.5517/ccdc.csd.cc2lqy7j
_audit_creation_method SHELXL-2019/3
_audit_update_record
;
2025-02-05 deposited with the CCDC.	2026-01-16 downloaded from the CCDC.
;
_cell_angle_alpha 90
_cell_angle_beta 107.0540(10)
_cell_angle_gamma 90
_cell_formula_units_Z 4
_cell_length_a 38.7491(9)
_cell_length_b 10.4816(2)
_cell_length_c 23.9295(5)
_cell_measurement_reflns_used 9993
_cell_measurement_temperature 296(2)
_cell_measurement_theta_max 66.3420
_cell_measurement_theta_min 3.8644
_cell_volume 9291.7(3)
_computing_cell_refinement 'CrystalClear 2.1 (Rigaku, 2016)'
_computing_data_collection 'CrystalClear 2.1 (Rigaku, 2016)'
_computing_data_reduction 'CrystalClear 2.1 (Rigaku, 2016)'
_computing_molecular_graphics 'Mercury (Macrae et al., 2020)'
_computing_structure_refinement 'SHELXL-2019/2 (Sheldrick, 2019)'
_computing_structure_solution 'SHELXT 2014/5 (Sheldrick, 2014)'
_diffrn_ambient_temperature 296(2)
_diffrn_detector_area_resol_mean 8.3333
_diffrn_measured_fraction_theta_full 0.989
_diffrn_measured_fraction_theta_max 0.989
_diffrn_measurement_device_type 'Bruker APEX-II CCD'
_diffrn_measurement_method '\f and \w scans'
_diffrn_radiation_type CuK\a
_diffrn_radiation_wavelength 1.54178
_diffrn_reflns_av_R_equivalents 0.0591
_diffrn_reflns_av_unetI/netI 0.0375
_diffrn_reflns_Laue_measured_fraction_full 0.989
_diffrn_reflns_Laue_measured_fraction_max 0.989
_diffrn_reflns_limit_h_max 44
_diffrn_reflns_limit_h_min -46
_diffrn_reflns_limit_k_max 12
_diffrn_reflns_limit_k_min -12
_diffrn_reflns_limit_l_max 28
_diffrn_reflns_limit_l_min -26
_diffrn_reflns_number 63214
_diffrn_reflns_point_group_measured_fraction_full 0.989
_diffrn_reflns_point_group_measured_fraction_max 0.989
_diffrn_reflns_theta_full 66.713
_diffrn_reflns_theta_max 66.713
_diffrn_reflns_theta_min 2.385
_exptl_absorpt_coefficient_mu 2.587
_exptl_absorpt_correction_T_max 0.88
_exptl_absorpt_correction_T_min 0.50
_exptl_absorpt_correction_type multi-scan
_exptl_absorpt_process_details
;
SADABS-2016/2 - Bruker AXS area detector scaling and absorption correction
;
_exptl_crystal_colour colourless
_exptl_crystal_density_diffrn 1.328
_exptl_crystal_description Block
_exptl_crystal_F_000 3872
_exptl_crystal_size_max 0.210
_exptl_crystal_size_mid 0.120
_exptl_crystal_size_min 0.050
_refine_diff_density_max 0.569
_refine_diff_density_min -0.576
_refine_diff_density_rms 0.058
_refine_ls_extinction_method none
_refine_ls_goodness_of_fit_ref 1.023
_refine_ls_hydrogen_treatment constr
_refine_ls_matrix_type full
_refine_ls_number_parameters 538
_refine_ls_number_reflns 8140
_refine_ls_number_restraints 16
_refine_ls_restrained_S_all 1.032
_refine_ls_R_factor_all 0.0621
_refine_ls_R_factor_gt 0.0494
_refine_ls_shift/su_max 0.001
_refine_ls_shift/su_mean 0.000
_refine_ls_structure_factor_coef Fsqd
_refine_ls_weighting_details 'w=1/[\s^2^(Fo^2^)+(0.0661P)^2^+15.9923P] where P=(Fo^2^+2Fc^2^)/3'
_refine_ls_weighting_scheme calc
_refine_ls_wR_factor_gt 0.1310
_refine_ls_wR_factor_ref 0.1436
_reflns_Friedel_coverage 0.000
_reflns_number_gt 6467
_reflns_number_total 8140
_reflns_threshold_expression 'I > 2\s(I)'
_cod_data_source_file d5ce01118c2.cif
_cod_data_source_block PS6_HexBr2
_cod_depositor_comments
;
The following automatic conversions were performed:

data item '_exptl_absorpt_correction_type' value 'Multi-Scan' was
changed to 'multi-scan' in accordance with the
/home/data/users/saulius/crontab/automatic-downloads/rss-feeds/RSC/lib/dictionaries/cif_core.dic
dictionary named 'cif_core.dic' version 2.4.2 last updated on
2011-04-26.

Automatic conversion script
Id: cif_fix_values 8170 2020-07-09 18:12:32Z antanas 

 Adding full bibliography for 7251456--7251459.cif.
;
_cod_original_sg_symbol_H-M 'C 2/c'
_cod_database_code 7251459
_shelx_shelxl_version_number 2019/3
_shelx_space_group_comment
;
The symmetry employed for this shelxl refinement is uniquely defined
by the following loop, which should always be used as a source of
symmetry information in preference to the above space-group names.
They are only intended as comments.
;
_shelx_estimated_absorpt_t_min 0.613
_shelx_estimated_absorpt_t_max 0.882

loop_
_space_group_symop_operation_xyz
'x, y, z'
'-x, y, -z+1/2'
'x+1/2, y+1/2, z'
'-x+1/2, y+1/2, -z+1/2'
'-x, -y, -z'
'x, -y, z-1/2'
'-x+1/2, -y+1/2, -z'
'x+1/2, -y+1/2, z-1/2'

loop_
_atom_site_label
_atom_site_type_symbol
_atom_site_fract_x
_atom_site_fract_y
_atom_site_fract_z
_atom_site_U_iso_or_equiv
_atom_site_adp_type
_atom_site_occupancy
_atom_site_site_symmetry_order
_atom_site_calc_flag
_atom_site_refinement_flags_posn
_atom_site_refinement_flags_adp
_atom_site_refinement_flags_occupancy
_atom_site_disorder_assembly
_atom_site_disorder_group
Br1 Br 0.75258(2) 0.67209(4) 0.57968(2) 0.09163(18) Uani 1 1 d . . . . .
C1 C 0.64254(6) 0.2582(2) 0.20370(10) 0.0363(5) Uani 1 1 d . . . . .
Br2 Br 0.56313(2) 0.60691(6) 0.29249(2) 0.1065(2) Uani 1 1 d . . . . .
C2 C 0.65265(7) 0.3630(3) 0.17676(11) 0.0420(6) Uani 1 1 d . . . . .
O1 O 0.66328(6) -0.05075(17) 0.29063(8) 0.0496(5) Uani 1 1 d . . . . .
O2 O 0.68649(5) 0.4128(2) 0.20182(9) 0.0604(6) Uani 1 1 d . . . . .
O3 O 0.34118(5) 0.56093(17) 0.03133(8) 0.0472(4) Uani 1 1 d . . . . .
C3 C 0.62899(7) 0.4143(3) 0.12554(12) 0.0499(7) Uani 1 1 d . . . . .
H3 H 0.636303 0.484179 0.107883 0.060 Uiso 1 1 calc R U . . .
O4 O 0.50386(5) 0.0528(2) 0.10430(10) 0.0586(5) Uani 1 1 d . U . . .
C4 C 0.59570(7) 0.3641(3) 0.10132(12) 0.0460(6) Uani 1 1 d . . . . .
H4 H 0.580839 0.399670 0.067095 0.055 Uiso 1 1 calc R U . . .
O5 O 0.52164(5) 0.48421(19) 0.09146(9) 0.0492(5) Uani 1 1 d . . . . .
C5 C 0.58298(6) 0.2592(2) 0.12663(10) 0.0365(5) Uani 1 1 d . . . . .
O6 O 0.35148(5) 0.0866(2) -0.06017(9) 0.0579(5) Uani 1 1 d . . . . .
C6 C 0.54788(6) 0.2058(2) 0.10180(11) 0.0380(5) Uani 1 1 d . . . . .
C7 C 0.53728(7) 0.1039(3) 0.12991(12) 0.0424(6) Uani 1 1 d . . . . .
C10 C 0.60713(6) 0.2070(2) 0.17900(10) 0.0362(5) Uani 1 1 d . . . . .
C9 C 0.59462(7) 0.1009(3) 0.20378(12) 0.0445(6) Uani 1 1 d . . . . .
H9 H 0.609960 0.063175 0.237026 0.053 Uiso 1 1 calc R U . . .
C8 C 0.56093(8) 0.0517(3) 0.18076(13) 0.0493(7) Uani 1 1 d . . . . .
H8 H 0.553523 -0.017068 0.198930 0.059 Uiso 1 1 calc R U . . .
C11 C 0.52318(7) 0.2490(3) 0.04311(11) 0.0415(6) Uani 1 1 d . . . . .
H11A H 0.517771 0.175584 0.017344 0.050 Uiso 1 1 calc R U . . .
H11B H 0.536333 0.309466 0.026389 0.050 Uiso 1 1 calc R U . . .
C12 C 0.48760(7) 0.3105(2) 0.04342(10) 0.0375(5) Uani 1 1 d . . . . .
C13 C 0.48822(7) 0.4301(2) 0.06759(10) 0.0383(5) Uani 1 1 d . . . . .
C14 C 0.45607(7) 0.4927(3) 0.06731(11) 0.0413(6) Uani 1 1 d . . . . .
H14 H 0.457062 0.574031 0.083208 0.050 Uiso 1 1 calc R U . . .
C15 C 0.42361(7) 0.4354(2) 0.04406(11) 0.0373(5) Uani 1 1 d . . . . .
H15 H 0.402719 0.477606 0.045216 0.045 Uiso 1 1 calc R U . . .
C16 C 0.42074(6) 0.3132(2) 0.01815(10) 0.0345(5) Uani 1 1 d . . . . .
C17 C 0.38653(6) 0.2545(2) -0.00703(10) 0.0347(5) Uani 1 1 d . . . . .
C18 C 0.38503(7) 0.1413(3) -0.03681(11) 0.0410(6) Uani 1 1 d . . . . .
C19 C 0.41682(7) 0.0816(3) -0.04081(13) 0.0472(6) Uani 1 1 d . . . . .
H19 H 0.415290 0.005956 -0.061694 0.057 Uiso 1 1 calc R U . . .
C23 C 0.34677(6) 0.3433(2) 0.05543(10) 0.0334(5) Uani 1 1 d . . . . .
C22 C 0.35172(6) 0.3184(2) -0.00436(10) 0.0349(5) Uani 1 1 d . . . . .
H22A H 0.349762 0.399487 -0.024559 0.042 Uiso 1 1 calc R U . . .
H22B H 0.331703 0.265867 -0.026295 0.042 Uiso 1 1 calc R U . . .
C21 C 0.45337(6) 0.2512(2) 0.01637(10) 0.0363(5) Uani 1 1 d . . . . .
C20 C 0.44958(7) 0.1335(3) -0.01451(12) 0.0441(6) Uani 1 1 d . . . . .
H20 H 0.470212 0.091037 -0.016710 0.053 Uiso 1 1 calc R U . . .
C30 C 0.66319(6) 0.1681(2) 0.31152(10) 0.0353(5) Uani 1 1 d . . . . .
C29 C 0.65982(7) 0.0439(2) 0.32852(11) 0.0390(5) Uani 1 1 d . . . . .
C28 C 0.65294(8) 0.0172(2) 0.38178(12) 0.0438(6) Uani 1 1 d . . . . .
H28 H 0.650075 -0.066943 0.391928 0.053 Uiso 1 1 calc R U . . .
C27 C 0.34956(7) 0.1134(2) 0.08126(11) 0.0404(6) Uani 1 1 d . . . . .
H27 H 0.354184 0.093507 0.046263 0.049 Uiso 1 1 calc R U . . .
C26 C 0.34529(6) 0.2429(2) 0.09487(10) 0.0330(5) Uani 1 1 d . . . . .
C25 C 0.33314(7) 0.4926(2) 0.12393(12) 0.0429(6) Uani 1 1 d . . . . .
H25 H 0.328764 0.576145 0.133040 0.051 Uiso 1 1 calc R U . . .
C24 C 0.34064(6) 0.4666(2) 0.07087(11) 0.0363(5) Uani 1 1 d . . . . .
C31 C 0.66152(6) 0.2688(2) 0.35046(10) 0.0344(5) Uani 1 1 d . . . . .
C35 C 0.73729(11) 0.5399(5) 0.2077(2) 0.0980(15) Uani 1 1 d . . . . .
H35A H 0.736608 0.574150 0.244593 0.147 Uiso 1 1 calc R U . . .
H35B H 0.747475 0.601952 0.187621 0.147 Uiso 1 1 calc R U . . .
H35C H 0.751855 0.464146 0.214243 0.147 Uiso 1 1 calc R U . . .
C34 C 0.69982(9) 0.5079(4) 0.17148(15) 0.0655(9) Uani 1 1 d . . . . .
H34A H 0.684607 0.583131 0.165779 0.079 Uiso 1 1 calc R U . . .
H34B H 0.700054 0.476372 0.133476 0.079 Uiso 1 1 calc R U . . .
C33 C 0.67093(7) 0.1932(3) 0.25359(10) 0.0386(5) Uani 1 1 d . . . . .
H33A H 0.676509 0.111712 0.239067 0.046 Uiso 1 1 calc R U . . .
H33B H 0.692692 0.244479 0.261999 0.046 Uiso 1 1 calc R U . . .
C32 C 0.66777(7) 0.3973(2) 0.33805(11) 0.0393(6) Uani 1 1 d . . . . .
H32 H 0.672610 0.416852 0.303184 0.047 Uiso 1 1 calc R U . . .
C36 C 0.48807(11) -0.0248(5) 0.1389(2) 0.1021(15) Uani 1 1 d D U . . .
H36A H 0.489355 0.019360 0.175041 0.123 Uiso 1 1 calc R U . . .
H36B H 0.501766 -0.103293 0.148690 0.123 Uiso 1 1 calc R U . . .
C37 C 0.45053(13) -0.0555(7) 0.1088(3) 0.139(2) Uani 1 1 d D U . . .
H37A H 0.436055 0.020038 0.105439 0.208 Uiso 1 1 calc R U . . .
H37B H 0.442119 -0.118870 0.130718 0.208 Uiso 1 1 calc R U . . .
H37C H 0.448679 -0.087965 0.070545 0.208 Uiso 1 1 calc R U . . .
C38 C 0.52339(8) 0.6124(3) 0.11269(13) 0.0498(7) Uani 1 1 d . . . . .
H38A H 0.513004 0.617197 0.144909 0.060 Uiso 1 1 calc R U . . .
H38B H 0.509873 0.668783 0.081858 0.060 Uiso 1 1 calc R U . . .
C39 C 0.56237(9) 0.6520(3) 0.13281(15) 0.0609(8) Uani 1 1 d . . . . .
H39A H 0.575654 0.594273 0.162514 0.091 Uiso 1 1 calc R U . . .
H39B H 0.564206 0.736910 0.148459 0.091 Uiso 1 1 calc R U . . .
H39C H 0.572159 0.650120 0.100322 0.091 Uiso 1 1 calc R U . . .
C46 C 0.56890(13) 0.4342(6) 0.2653(2) 0.1066(16) Uani 1 1 d . . . . .
H46A H 0.558491 0.430727 0.223188 0.128 Uiso 1 1 calc R U . . .
H46B H 0.594430 0.415091 0.274166 0.128 Uiso 1 1 calc R U . . .
C45 C 0.65636(15) -0.2555(4) 0.24889(18) 0.0920(14) Uani 1 1 d . . . . .
H45A H 0.640255 -0.223911 0.213020 0.138 Uiso 1 1 calc R U . . .
H45B H 0.650506 -0.342662 0.254418 0.138 Uiso 1 1 calc R U . . .
H45C H 0.680770 -0.250516 0.247162 0.138 Uiso 1 1 calc R U . . .
C44 C 0.65258(12) -0.1767(3) 0.29876(15) 0.0670(9) Uani 1 1 d . . . . .
H44A H 0.627720 -0.177551 0.299699 0.080 Uiso 1 1 calc R U . . .
H44B H 0.667715 -0.210835 0.335455 0.080 Uiso 1 1 calc R U . . .
C43 C 0.35697(14) 0.7644(3) 0.00543(19) 0.0880(13) Uani 1 1 d . . . . .
H43A H 0.380359 0.738335 0.003593 0.132 Uiso 1 1 calc R U . . .
H43B H 0.357440 0.853584 0.014721 0.132 Uiso 1 1 calc R U . . .
H43C H 0.339416 0.749437 -0.031684 0.132 Uiso 1 1 calc R U . . .
C42 C 0.34717(10) 0.6897(3) 0.05141(14) 0.0563(8) Uani 1 1 d . . . . .
H42A H 0.366558 0.693253 0.087826 0.068 Uiso 1 1 calc R U . . .
H42B H 0.325503 0.724268 0.058083 0.068 Uiso 1 1 calc R U . . .
C41 C 0.30535(11) -0.0235(5) -0.12812(18) 0.0938(14) Uani 1 1 d . . . . .
H41A H 0.296897 -0.042776 -0.095162 0.141 Uiso 1 1 calc R U . . .
H41B H 0.300685 -0.094749 -0.154512 0.141 Uiso 1 1 calc R U . . .
H41C H 0.292983 0.050434 -0.147895 0.141 Uiso 1 1 calc R U . . .
C40 C 0.34500(9) 0.0021(4) -0.10759(14) 0.0674(9) Uani 1 1 d . . . . .
H40A H 0.358168 -0.076795 -0.095609 0.081 Uiso 1 1 calc R U . . .
H40B H 0.352866 0.039693 -0.138836 0.081 Uiso 1 1 calc R U . . .
C47 C 0.55157(15) 0.3365(5) 0.2924(2) 0.1034(15) Uani 1 1 d . . . . .
H47A H 0.562890 0.339005 0.334344 0.124 Uiso 1 1 calc R U . . .
H47B H 0.556704 0.253483 0.278802 0.124 Uiso 1 1 calc R U . . .
C48 C 0.51081(14) 0.3471(5) 0.28126(18) 0.0918(13) Uani 1 1 d . . . . .
H48A H 0.502890 0.276374 0.300616 0.110 Uiso 1 1 calc R U . . .
H48B H 0.505743 0.425154 0.299140 0.110 Uiso 1 1 calc R U . . .
C49 C 0.75541(10) 0.5471(3) 0.52114(18) 0.0719(9) Uani 1 1 d . . . . .
H49A H 0.737197 0.566614 0.484652 0.086 Uiso 1 1 calc R U . . .
H49B H 0.778851 0.553428 0.514437 0.086 Uiso 1 1 calc R U . . .
C50 C 0.74999(9) 0.4133(3) 0.53881(16) 0.0617(8) Uani 1 1 d . . . . .
H50A H 0.726495 0.406166 0.545273 0.074 Uiso 1 1 calc R U . . .
H50B H 0.768200 0.393047 0.575199 0.074 Uiso 1 1 calc R U . . .
C51 C 0.75247(9) 0.3186(3) 0.49190(16) 0.0612(8) Uani 1 1 d . . . . .
H51A H 0.734153 0.339235 0.455682 0.073 Uiso 1 1 calc R U . . .
H51B H 0.775860 0.327279 0.485171 0.073 Uiso 1 1 calc R U . . .

loop_
_atom_site_aniso_label
_atom_site_aniso_U_11
_atom_site_aniso_U_22
_atom_site_aniso_U_33
_atom_site_aniso_U_23
_atom_site_aniso_U_13
_atom_site_aniso_U_12
Br1 0.1017(4) 0.0660(3) 0.1113(4) -0.0014(2) 0.0378(3) -0.0058(2)
C1 0.0374(13) 0.0413(13) 0.0312(12) 0.0034(10) 0.0118(10) 0.0046(10)
Br2 0.1199(4) 0.1173(4) 0.0888(3) -0.0082(3) 0.0408(3) -0.0271(3)
C2 0.0364(13) 0.0522(15) 0.0383(14) 0.0074(12) 0.0122(10) -0.0023(11)
O1 0.0724(13) 0.0342(9) 0.0442(10) -0.0003(8) 0.0204(9) 0.0058(9)
O2 0.0441(11) 0.0754(14) 0.0553(12) 0.0220(11) 0.0047(9) -0.0159(10)
O3 0.0683(12) 0.0313(9) 0.0461(10) 0.0008(8) 0.0232(9) 0.0039(8)
C3 0.0441(15) 0.0585(17) 0.0481(15) 0.0193(13) 0.0148(12) -0.0025(13)
O4 0.0437(11) 0.0596(13) 0.0670(13) 0.0079(10) 0.0079(9) -0.0104(9)
C4 0.0380(14) 0.0585(17) 0.0406(14) 0.0150(12) 0.0098(11) 0.0036(12)
O5 0.0376(10) 0.0482(11) 0.0582(12) -0.0071(9) 0.0084(8) -0.0031(8)
C5 0.0357(12) 0.0410(13) 0.0352(12) 0.0030(10) 0.0140(10) 0.0056(10)
O6 0.0475(11) 0.0644(13) 0.0637(13) -0.0342(11) 0.0192(9) -0.0127(10)
C6 0.0350(13) 0.0432(14) 0.0367(13) -0.0010(11) 0.0121(10) 0.0062(10)
C7 0.0355(13) 0.0415(14) 0.0495(15) 0.0006(11) 0.0115(11) 0.0016(11)
C10 0.0369(13) 0.0400(13) 0.0335(12) 0.0036(10) 0.0130(10) 0.0051(10)
C9 0.0436(14) 0.0453(15) 0.0418(14) 0.0097(11) 0.0080(11) 0.0018(12)
C8 0.0514(16) 0.0419(15) 0.0533(16) 0.0107(13) 0.0135(13) -0.0017(12)
C11 0.0340(13) 0.0530(16) 0.0376(13) 0.0008(11) 0.0105(10) 0.0046(11)
C12 0.0353(13) 0.0450(14) 0.0319(12) 0.0013(10) 0.0094(10) 0.0051(10)
C13 0.0358(13) 0.0439(14) 0.0334(12) 0.0008(11) 0.0075(10) -0.0016(11)
C14 0.0433(14) 0.0370(13) 0.0442(14) -0.0064(11) 0.0135(11) -0.0002(11)
C15 0.0352(12) 0.0367(13) 0.0413(13) -0.0021(10) 0.0133(10) 0.0031(10)
C16 0.0375(12) 0.0369(13) 0.0298(12) -0.0010(10) 0.0108(9) 0.0031(10)
C17 0.0377(13) 0.0370(13) 0.0307(12) -0.0028(10) 0.0122(10) 0.0014(10)
C18 0.0404(13) 0.0448(14) 0.0391(13) -0.0104(11) 0.0138(11) -0.0019(11)
C19 0.0488(15) 0.0424(14) 0.0523(16) -0.0150(12) 0.0176(12) 0.0023(12)
C23 0.0301(12) 0.0346(12) 0.0355(12) -0.0045(10) 0.0097(9) 0.0002(9)
C22 0.0350(12) 0.0372(13) 0.0322(12) -0.0029(10) 0.0096(10) -0.0003(10)
C21 0.0368(13) 0.0402(13) 0.0325(12) -0.0007(10) 0.0112(10) 0.0040(10)
C20 0.0416(14) 0.0460(15) 0.0459(15) -0.0070(12) 0.0148(11) 0.0086(12)
C30 0.0352(12) 0.0377(13) 0.0320(12) 0.0059(10) 0.0085(9) 0.0053(10)
C29 0.0452(14) 0.0348(13) 0.0355(13) 0.0025(10) 0.0093(10) 0.0052(11)
C28 0.0579(16) 0.0292(12) 0.0454(15) 0.0082(11) 0.0167(12) 0.0019(11)
C27 0.0500(15) 0.0364(13) 0.0379(13) -0.0064(10) 0.0175(11) -0.0011(11)
C26 0.0328(12) 0.0338(12) 0.0317(12) -0.0048(10) 0.0084(9) -0.0012(9)
C25 0.0541(16) 0.0312(13) 0.0463(15) -0.0089(11) 0.0194(12) 0.0017(11)
C24 0.0380(13) 0.0324(12) 0.0389(13) -0.0013(10) 0.0118(10) 0.0009(10)
C31 0.0316(12) 0.0364(13) 0.0347(12) 0.0063(10) 0.0090(9) 0.0029(10)
C35 0.068(2) 0.128(4) 0.092(3) 0.008(3) 0.013(2) -0.044(3)
C34 0.0572(19) 0.077(2) 0.064(2) 0.0072(17) 0.0218(15) -0.0200(17)
C33 0.0388(13) 0.0431(14) 0.0351(13) 0.0050(11) 0.0126(10) 0.0060(11)
C32 0.0466(14) 0.0374(13) 0.0371(13) 0.0090(10) 0.0172(11) 0.0021(11)
C36 0.072(2) 0.123(4) 0.105(3) 0.022(3) 0.015(2) -0.040(2)
C37 0.085(3) 0.180(6) 0.143(5) 0.052(4) 0.019(3) -0.051(4)
C38 0.0513(16) 0.0473(16) 0.0478(16) -0.0041(12) 0.0099(12) -0.0079(13)
C39 0.0550(18) 0.0605(19) 0.0619(19) -0.0035(15) 0.0091(15) -0.0126(15)
C46 0.082(3) 0.137(5) 0.108(4) -0.001(3) 0.039(3) 0.018(3)
C45 0.154(4) 0.053(2) 0.076(3) -0.0174(19) 0.044(3) -0.008(2)
C44 0.108(3) 0.0364(16) 0.060(2) -0.0042(14) 0.0306(19) -0.0077(16)
C43 0.154(4) 0.0454(19) 0.085(3) -0.0026(18) 0.067(3) -0.015(2)
C42 0.081(2) 0.0324(14) 0.0619(18) -0.0030(13) 0.0319(16) -0.0004(14)
C41 0.068(2) 0.136(4) 0.071(2) -0.050(3) 0.0107(19) -0.027(2)
C40 0.069(2) 0.088(2) 0.0477(17) -0.0257(17) 0.0200(15) -0.0190(18)
C47 0.117(4) 0.102(4) 0.086(3) -0.002(3) 0.023(3) 0.033(3)
C48 0.121(4) 0.086(3) 0.076(2) -0.004(2) 0.040(3) -0.005(3)
C49 0.065(2) 0.063(2) 0.084(2) 0.0127(18) 0.0165(18) -0.0008(17)
C50 0.0455(16) 0.062(2) 0.077(2) 0.0110(17) 0.0166(15) 0.0011(14)
C51 0.0429(16) 0.063(2) 0.075(2) 0.0106(16) 0.0135(14) 0.0051(14)

loop_
_atom_type_symbol
_atom_type_description
_atom_type_scat_dispersion_real
_atom_type_scat_dispersion_imag
_atom_type_scat_source
C C 0.0181 0.0091 'International Tables Vol C Tables 4.2.6.8 and 6.1.1.4'
H H 0.0000 0.0000 'International Tables Vol C Tables 4.2.6.8 and 6.1.1.4'
O O 0.0492 0.0322 'International Tables Vol C Tables 4.2.6.8 and 6.1.1.4'
Br Br -0.6763 1.2805 'International Tables Vol C Tables 4.2.6.8 and 6.1.1.4'

loop_
_citation_id
_citation_doi
_citation_year
1 10.1039/D4CE01320D 2025

loop_
_geom_angle_atom_site_label_1
_geom_angle_atom_site_label_2
_geom_angle_atom_site_label_3
_geom_angle
_geom_angle_site_symmetry_1
_geom_angle_site_symmetry_3
_geom_angle_publ_flag
C2 C1 C10 118.2(2) . . ?
C2 C1 C33 118.7(2) . . ?
C10 C1 C33 122.7(2) . . ?
O2 C2 C1 117.5(2) . . ?
O2 C2 C3 122.0(2) . . ?
C1 C2 C3 120.5(2) . . ?
C29 O1 C44 119.6(2) . . ?
C2 O2 C34 119.2(2) . . ?
C24 O3 C42 118.8(2) . . ?
C4 C3 C2 121.3(3) . . ?
C4 C3 H3 119.3 . . ?
C2 C3 H3 119.3 . . ?
C7 O4 C36 118.4(3) . . ?
C3 C4 C5 121.8(2) . . ?
C3 C4 H4 119.1 . . ?
C5 C4 H4 119.1 . . ?
C13 O5 C38 118.4(2) . . ?
C4 C5 C6 122.4(2) . . ?
C4 C5 C10 116.8(2) . . ?
C6 C5 C10 120.8(2) . . ?
C18 O6 C40 120.9(2) . . ?
C7 C6 C5 118.7(2) . . ?
C7 C6 C11 118.8(2) . . ?
C5 C6 C11 122.2(2) . . ?
O4 C7 C6 117.4(2) . . ?
O4 C7 C8 121.8(2) . . ?
C6 C7 C8 120.7(2) . . ?
C9 C10 C1 121.9(2) . . ?
C9 C10 C5 116.8(2) . . ?
C1 C10 C5 121.3(2) . . ?
C8 C9 C10 122.4(2) . . ?
C8 C9 H9 118.8 . . ?
C10 C9 H9 118.8 . . ?
C9 C8 C7 120.6(3) . . ?
C9 C8 H8 119.7 . . ?
C7 C8 H8 119.7 . . ?
C6 C11 C12 116.6(2) . . ?
C6 C11 H11A 108.1 . . ?
C12 C11 H11A 108.1 . . ?
C6 C11 H11B 108.1 . . ?
C12 C11 H11B 108.1 . . ?
H11A C11 H11B 107.3 . . ?
C13 C12 C21 118.9(2) . . ?
C13 C12 C11 118.8(2) . . ?
C21 C12 C11 122.2(2) . . ?
O5 C13 C12 116.6(2) . . ?
O5 C13 C14 122.3(2) . . ?
C12 C13 C14 121.1(2) . . ?
C15 C14 C13 120.6(2) . . ?
C15 C14 H14 119.7 . . ?
C13 C14 H14 119.7 . . ?
C14 C15 C16 121.7(2) . . ?
C14 C15 H15 119.2 . . ?
C16 C15 H15 119.2 . . ?
C15 C16 C17 121.4(2) . . ?
C15 C16 C21 117.9(2) . . ?
C17 C16 C21 120.7(2) . . ?
C18 C17 C16 118.9(2) . . ?
C18 C17 C22 119.8(2) . . ?
C16 C17 C22 121.2(2) . . ?
C17 C18 O6 117.4(2) . . ?
C17 C18 C19 120.8(2) . . ?
O6 C18 C19 121.7(2) . . ?
C20 C19 C18 120.6(2) . . ?
C20 C19 H19 119.7 . . ?
C18 C19 H19 119.7 . . ?
C24 C23 C26 118.0(2) . . ?
C24 C23 C22 119.4(2) . . ?
C26 C23 C22 122.4(2) . . ?
C23 C22 C17 118.2(2) . . ?
C23 C22 H22A 107.8 . . ?
C17 C22 H22A 107.8 . . ?
C23 C22 H22B 107.8 . . ?
C17 C22 H22B 107.8 . . ?
H22A C22 H22B 107.1 . . ?
C20 C21 C16 116.8(2) . . ?
C20 C21 C12 123.4(2) . . ?
C16 C21 C12 119.8(2) . . ?
C19 C20 C21 122.0(2) . . ?
C19 C20 H20 119.0 . . ?
C21 C20 H20 119.0 . . ?
C29 C30 C31 118.7(2) . . ?
C29 C30 C33 119.4(2) . . ?
C31 C30 C33 121.8(2) . . ?
O1 C29 C30 116.7(2) . . ?
O1 C29 C28 122.3(2) . . ?
C30 C29 C28 121.0(2) . . ?
C27 C28 C29 120.6(2) 2_655 . ?
C27 C28 H28 119.7 2_655 . ?
C29 C28 H28 119.7 . . ?
C28 C27 C26 121.6(2) 2_655 . ?
C28 C27 H27 119.2 2_655 . ?
C26 C27 H27 119.2 . . ?
C27 C26 C23 121.7(2) . . ?
C27 C26 C31 117.1(2) . 2_655 ?
C23 C26 C31 121.2(2) . 2_655 ?
C32 C25 C24 120.9(2) 2_655 . ?
C32 C25 H25 119.5 2_655 . ?
C24 C25 H25 119.5 . . ?
O3 C24 C23 116.7(2) . . ?
O3 C24 C25 122.1(2) . . ?
C23 C24 C25 121.2(2) . . ?
C32 C31 C30 121.7(2) . . ?
C32 C31 C26 117.4(2) . 2_655 ?
C30 C31 C26 120.8(2) . 2_655 ?
C34 C35 H35A 109.5 . . ?
C34 C35 H35B 109.5 . . ?
H35A C35 H35B 109.5 . . ?
C34 C35 H35C 109.5 . . ?
H35A C35 H35C 109.5 . . ?
H35B C35 H35C 109.5 . . ?
O2 C34 C35 107.4(3) . . ?
O2 C34 H34A 110.2 . . ?
C35 C34 H34A 110.2 . . ?
O2 C34 H34B 110.2 . . ?
C35 C34 H34B 110.2 . . ?
H34A C34 H34B 108.5 . . ?
C30 C33 C1 120.0(2) . . ?
C30 C33 H33A 107.3 . . ?
C1 C33 H33A 107.3 . . ?
C30 C33 H33B 107.3 . . ?
C1 C33 H33B 107.3 . . ?
H33A C33 H33B 106.9 . . ?
C25 C32 C31 121.3(2) 2_655 . ?
C25 C32 H32 119.4 2_655 . ?
C31 C32 H32 119.4 . . ?
O4 C36 C37 112.2(4) . . ?
O4 C36 H36A 109.2 . . ?
C37 C36 H36A 109.2 . . ?
O4 C36 H36B 109.2 . . ?
C37 C36 H36B 109.2 . . ?
H36A C36 H36B 107.9 . . ?
C36 C37 H37A 109.5 . . ?
C36 C37 H37B 109.5 . . ?
H37A C37 H37B 109.5 . . ?
C36 C37 H37C 109.5 . . ?
H37A C37 H37C 109.5 . . ?
H37B C37 H37C 109.5 . . ?
O5 C38 C39 108.2(2) . . ?
O5 C38 H38A 110.1 . . ?
C39 C38 H38A 110.1 . . ?
O5 C38 H38B 110.1 . . ?
C39 C38 H38B 110.1 . . ?
H38A C38 H38B 108.4 . . ?
C38 C39 H39A 109.5 . . ?
C38 C39 H39B 109.5 . . ?
H39A C39 H39B 109.5 . . ?
C38 C39 H39C 109.5 . . ?
H39A C39 H39C 109.5 . . ?
H39B C39 H39C 109.5 . . ?
C47 C46 Br2 112.6(3) . . ?
C47 C46 H46A 109.1 . . ?
Br2 C46 H46A 109.1 . . ?
C47 C46 H46B 109.1 . . ?
Br2 C46 H46B 109.1 . . ?
H46A C46 H46B 107.8 . . ?
C44 C45 H45A 109.5 . . ?
C44 C45 H45B 109.5 . . ?
H45A C45 H45B 109.5 . . ?
C44 C45 H45C 109.5 . . ?
H45A C45 H45C 109.5 . . ?
H45B C45 H45C 109.5 . . ?
O1 C44 C45 107.7(3) . . ?
O1 C44 H44A 110.2 . . ?
C45 C44 H44A 110.2 . . ?
O1 C44 H44B 110.2 . . ?
C45 C44 H44B 110.2 . . ?
H44A C44 H44B 108.5 . . ?
C42 C43 H43A 109.5 . . ?
C42 C43 H43B 109.5 . . ?
H43A C43 H43B 109.5 . . ?
C42 C43 H43C 109.5 . . ?
H43A C43 H43C 109.5 . . ?
H43B C43 H43C 109.5 . . ?
O3 C42 C43 107.5(3) . . ?
O3 C42 H42A 110.2 . . ?
C43 C42 H42A 110.2 . . ?
O3 C42 H42B 110.2 . . ?
C43 C42 H42B 110.2 . . ?
H42A C42 H42B 108.5 . . ?
C40 C41 H41A 109.5 . . ?
C40 C41 H41B 109.5 . . ?
H41A C41 H41B 109.5 . . ?
C40 C41 H41C 109.5 . . ?
H41A C41 H41C 109.5 . . ?
H41B C41 H41C 109.5 . . ?
O6 C40 C41 107.6(3) . . ?
O6 C40 H40A 110.2 . . ?
C41 C40 H40A 110.2 . . ?
O6 C40 H40B 110.2 . . ?
C41 C40 H40B 110.2 . . ?
H40A C40 H40B 108.5 . . ?
C46 C47 C48 117.0(4) . . ?
C46 C47 H47A 108.1 . . ?
C48 C47 H47A 108.1 . . ?
C46 C47 H47B 108.1 . . ?
C48 C47 H47B 108.1 . . ?
H47A C47 H47B 107.3 . . ?
C48 C48 C47 115.2(5) 2_655 . ?
C48 C48 H48A 108.5 2_655 . ?
C47 C48 H48A 108.5 . . ?
C48 C48 H48B 108.5 2_655 . ?
C47 C48 H48B 108.5 . . ?
H48A C48 H48B 107.5 . . ?
C50 C49 Br1 112.7(3) . . ?
C50 C49 H49A 109.1 . . ?
Br1 C49 H49A 109.1 . . ?
C50 C49 H49B 109.1 . . ?
Br1 C49 H49B 109.1 . . ?
H49A C49 H49B 107.8 . . ?
C49 C50 C51 111.0(3) . . ?
C49 C50 H50A 109.4 . . ?
C51 C50 H50A 109.4 . . ?
C49 C50 H50B 109.4 . . ?
C51 C50 H50B 109.4 . . ?
H50A C50 H50B 108.0 . . ?
C51 C51 C50 112.9(4) 7_656 . ?
C51 C51 H51A 109.0 7_656 . ?
C50 C51 H51A 109.0 . . ?
C51 C51 H51B 109.0 7_656 . ?
C50 C51 H51B 109.0 . . ?
H51A C51 H51B 107.8 . . ?

loop_
_geom_bond_atom_site_label_1
_geom_bond_atom_site_label_2
_geom_bond_distance
_geom_bond_site_symmetry_2
_geom_bond_publ_flag
Br1 C49 1.944(4) . ?
C1 C2 1.387(4) . ?
C1 C10 1.430(3) . ?
C1 C33 1.526(3) . ?
Br2 C46 1.958(6) . ?
C2 O2 1.375(3) . ?
C2 C3 1.405(4) . ?
O1 C29 1.377(3) . ?
O1 C44 1.414(4) . ?
O2 C34 1.417(4) . ?
O3 C24 1.373(3) . ?
O3 C42 1.428(3) . ?
C3 C4 1.356(4) . ?
C3 H3 0.9300 . ?
O4 C7 1.369(3) . ?
O4 C36 1.420(5) . ?
C4 C5 1.412(4) . ?
C4 H4 0.9300 . ?
O5 C13 1.375(3) . ?
O5 C38 1.431(3) . ?
C5 C6 1.429(4) . ?
C5 C10 1.435(3) . ?
O6 C18 1.380(3) . ?
O6 C40 1.403(4) . ?
C6 C7 1.387(4) . ?
C6 C11 1.518(3) . ?
C7 C8 1.402(4) . ?
C10 C9 1.412(4) . ?
C9 C8 1.360(4) . ?
C9 H9 0.9300 . ?
C8 H8 0.9300 . ?
C11 C12 1.524(3) . ?
C11 H11A 0.9700 . ?
C11 H11B 0.9700 . ?
C12 C13 1.378(4) . ?
C12 C21 1.435(4) . ?
C13 C14 1.406(4) . ?
C14 C15 1.357(4) . ?
C14 H14 0.9300 . ?
C15 C16 1.413(3) . ?
C15 H15 0.9300 . ?
C16 C17 1.425(3) . ?
C16 C21 1.433(3) . ?
C17 C18 1.376(3) . ?
C17 C22 1.524(3) . ?
C18 C19 1.410(4) . ?
C19 C20 1.355(4) . ?
C19 H19 0.9300 . ?
C23 C24 1.384(3) . ?
C23 C26 1.426(3) . ?
C23 C22 1.521(3) . ?
C22 H22A 0.9700 . ?
C22 H22B 0.9700 . ?
C21 C20 1.423(4) . ?
C20 H20 0.9300 . ?
C30 C29 1.381(4) . ?
C30 C31 1.422(3) . ?
C30 C33 1.525(3) . ?
C29 C28 1.405(4) . ?
C28 C27 1.363(4) 2_655 ?
C28 H28 0.9300 . ?
C27 C26 1.417(3) . ?
C27 H27 0.9300 . ?
C26 C31 1.434(3) 2_655 ?
C25 C32 1.359(4) 2_655 ?
C25 C24 1.409(4) . ?
C25 H25 0.9300 . ?
C31 C32 1.415(3) . ?
C35 C34 1.495(5) . ?
C35 H35A 0.9600 . ?
C35 H35B 0.9600 . ?
C35 H35C 0.9600 . ?
C34 H34A 0.9700 . ?
C34 H34B 0.9700 . ?
C33 H33A 0.9700 . ?
C33 H33B 0.9700 . ?
C32 H32 0.9300 . ?
C36 C37 1.457(5) . ?
C36 H36A 0.9700 . ?
C36 H36B 0.9700 . ?
C37 H37A 0.9600 . ?
C37 H37B 0.9600 . ?
C37 H37C 0.9600 . ?
C38 C39 1.503(4) . ?
C38 H38A 0.9700 . ?
C38 H38B 0.9700 . ?
C39 H39A 0.9600 . ?
C39 H39B 0.9600 . ?
C39 H39C 0.9600 . ?
C46 C47 1.476(7) . ?
C46 H46A 0.9700 . ?
C46 H46B 0.9700 . ?
C45 C44 1.493(5) . ?
C45 H45A 0.9600 . ?
C45 H45B 0.9600 . ?
C45 H45C 0.9600 . ?
C44 H44A 0.9700 . ?
C44 H44B 0.9700 . ?
C43 C42 1.488(5) . ?
C43 H43A 0.9600 . ?
C43 H43B 0.9600 . ?
C43 H43C 0.9600 . ?
C42 H42A 0.9700 . ?
C42 H42B 0.9700 . ?
C41 C40 1.494(5) . ?
C41 H41A 0.9600 . ?
C41 H41B 0.9600 . ?
C41 H41C 0.9600 . ?
C40 H40A 0.9700 . ?
C40 H40B 0.9700 . ?
C47 C48 1.527(7) . ?
C47 H47A 0.9700 . ?
C47 H47B 0.9700 . ?
C48 C48 1.485(9) 2_655 ?
C48 H48A 0.9700 . ?
C48 H48B 0.9700 . ?
C49 C50 1.497(5) . ?
C49 H49A 0.9700 . ?
C49 H49B 0.9700 . ?
C50 C51 1.522(5) . ?
C50 H50A 0.9700 . ?
C50 H50B 0.9700 . ?
C51 C51 1.516(7) 7_656 ?
C51 H51A 0.9700 . ?
C51 H51B 0.9700 . ?

loop_
_geom_torsion_atom_site_label_1
_geom_torsion_atom_site_label_2
_geom_torsion_atom_site_label_3
_geom_torsion_atom_site_label_4
_geom_torsion
_geom_torsion_site_symmetry_1
_geom_torsion_site_symmetry_2
_geom_torsion_site_symmetry_3
_geom_torsion_site_symmetry_4
_geom_torsion_publ_flag
C10 C1 C2 O2 178.6(2) . . . . ?
C33 C1 C2 O2 -8.6(4) . . . . ?
C10 C1 C2 C3 -2.0(4) . . . . ?
C33 C1 C2 C3 170.8(2) . . . . ?
C1 C2 O2 C34 171.2(3) . . . . ?
C3 C2 O2 C34 -8.3(4) . . . . ?
O2 C2 C3 C4 180.0(3) . . . . ?
C1 C2 C3 C4 0.5(4) . . . . ?
C2 C3 C4 C5 0.9(5) . . . . ?
C3 C4 C5 C6 179.6(3) . . . . ?
C3 C4 C5 C10 -0.7(4) . . . . ?
C4 C5 C6 C7 -179.1(2) . . . . ?
C10 C5 C6 C7 1.2(4) . . . . ?
C4 C5 C6 C11 6.4(4) . . . . ?
C10 C5 C6 C11 -173.2(2) . . . . ?
C36 O4 C7 C6 -162.3(4) . . . . ?
C36 O4 C7 C8 21.2(5) . . . . ?
C5 C6 C7 O4 -178.4(2) . . . . ?
C11 C6 C7 O4 -3.8(4) . . . . ?
C5 C6 C7 C8 -1.9(4) . . . . ?
C11 C6 C7 C8 172.8(2) . . . . ?
C2 C1 C10 C9 -179.7(2) . . . . ?
C33 C1 C10 C9 7.8(4) . . . . ?
C2 C1 C10 C5 2.1(4) . . . . ?
C33 C1 C10 C5 -170.4(2) . . . . ?
C4 C5 C10 C9 -179.0(2) . . . . ?
C6 C5 C10 C9 0.7(3) . . . . ?
C4 C5 C10 C1 -0.8(3) . . . . ?
C6 C5 C10 C1 178.9(2) . . . . ?
C1 C10 C9 C8 179.7(3) . . . . ?
C5 C10 C9 C8 -2.1(4) . . . . ?
C10 C9 C8 C7 1.5(4) . . . . ?
O4 C7 C8 C9 177.0(3) . . . . ?
C6 C7 C8 C9 0.6(4) . . . . ?
C7 C6 C11 C12 68.3(3) . . . . ?
C5 C6 C11 C12 -117.2(3) . . . . ?
C6 C11 C12 C13 70.5(3) . . . . ?
C6 C11 C12 C21 -113.2(3) . . . . ?
C38 O5 C13 C12 174.9(2) . . . . ?
C38 O5 C13 C14 -4.8(4) . . . . ?
C21 C12 C13 O5 -178.2(2) . . . . ?
C11 C12 C13 O5 -1.8(3) . . . . ?
C21 C12 C13 C14 1.5(4) . . . . ?
C11 C12 C13 C14 178.0(2) . . . . ?
O5 C13 C14 C15 -179.1(2) . . . . ?
C12 C13 C14 C15 1.2(4) . . . . ?
C13 C14 C15 C16 -1.6(4) . . . . ?
C14 C15 C16 C17 -179.0(2) . . . . ?
C14 C15 C16 C21 -0.8(4) . . . . ?
C15 C16 C17 C18 173.6(2) . . . . ?
C21 C16 C17 C18 -4.6(4) . . . . ?
C15 C16 C17 C22 -3.0(3) . . . . ?
C21 C16 C17 C22 178.8(2) . . . . ?
C16 C17 C18 O6 179.5(2) . . . . ?
C22 C17 C18 O6 -3.9(4) . . . . ?
C16 C17 C18 C19 2.2(4) . . . . ?
C22 C17 C18 C19 178.8(2) . . . . ?
C40 O6 C18 C17 156.2(3) . . . . ?
C40 O6 C18 C19 -26.5(4) . . . . ?
C17 C18 C19 C20 1.1(4) . . . . ?
O6 C18 C19 C20 -176.0(3) . . . . ?
C24 C23 C22 C17 122.5(2) . . . . ?
C26 C23 C22 C17 -62.6(3) . . . . ?
C18 C17 C22 C23 121.8(3) . . . . ?
C16 C17 C22 C23 -61.7(3) . . . . ?
C15 C16 C21 C20 -174.5(2) . . . . ?
C17 C16 C21 C20 3.7(3) . . . . ?
C15 C16 C21 C12 3.5(3) . . . . ?
C17 C16 C21 C12 -178.3(2) . . . . ?
C13 C12 C21 C20 174.0(2) . . . . ?
C11 C12 C21 C20 -2.3(4) . . . . ?
C13 C12 C21 C16 -3.9(3) . . . . ?
C11 C12 C21 C16 179.8(2) . . . . ?
C18 C19 C20 C21 -2.0(4) . . . . ?
C16 C21 C20 C19 -0.4(4) . . . . ?
C12 C21 C20 C19 -178.3(3) . . . . ?
C44 O1 C29 C30 -166.4(3) . . . . ?
C44 O1 C29 C28 13.1(4) . . . . ?
C31 C30 C29 O1 -177.1(2) . . . . ?
C33 C30 C29 O1 -0.9(3) . . . . ?
C31 C30 C29 C28 3.4(4) . . . . ?
C33 C30 C29 C28 179.5(2) . . . . ?
O1 C29 C28 C27 178.6(2) . . . 2_655 ?
C30 C29 C28 C27 -1.8(4) . . . 2_655 ?
C28 C27 C26 C23 -178.0(2) 2_655 . . . ?
C28 C27 C26 C31 0.5(4) 2_655 . . 2_655 ?
C24 C23 C26 C27 177.0(2) . . . . ?
C22 C23 C26 C27 2.1(4) . . . . ?
C24 C23 C26 C31 -1.4(3) . . . 2_655 ?
C22 C23 C26 C31 -176.3(2) . . . 2_655 ?
C42 O3 C24 C23 -159.2(2) . . . . ?
C42 O3 C24 C25 22.6(4) . . . . ?
C26 C23 C24 O3 -178.2(2) . . . . ?
C22 C23 C24 O3 -3.1(3) . . . . ?
C26 C23 C24 C25 0.0(4) . . . . ?
C22 C23 C24 C25 175.0(2) . . . . ?
C32 C25 C24 O3 179.0(2) 2_655 . . . ?
C32 C25 C24 C23 1.0(4) 2_655 . . . ?
C29 C30 C31 C32 174.6(2) . . . . ?
C33 C30 C31 C32 -1.5(4) . . . . ?
C29 C30 C31 C26 -3.0(3) . . . 2_655 ?
C33 C30 C31 C26 -179.1(2) . . . 2_655 ?
C2 O2 C34 C35 -177.8(3) . . . . ?
C29 C30 C33 C1 113.2(3) . . . . ?
C31 C30 C33 C1 -70.8(3) . . . . ?
C2 C1 C33 C30 128.9(3) . . . . ?
C10 C1 C33 C30 -58.7(3) . . . . ?
C30 C31 C32 C25 -178.6(2) . . . 2_655 ?
C26 C31 C32 C25 -0.9(4) 2_655 . . 2_655 ?
C7 O4 C36 C37 170.9(5) . . . . ?
C13 O5 C38 C39 -176.4(2) . . . . ?
C29 O1 C44 C45 175.2(3) . . . . ?
C24 O3 C42 C43 163.9(3) . . . . ?
C18 O6 C40 C41 -171.3(3) . . . . ?
Br2 C46 C47 C48 61.2(5) . . . . ?
C46 C47 C48 C48 56.8(5) . . . 2_655 ?
Br1 C49 C50 C51 -179.9(2) . . . . ?
C49 C50 C51 C51 179.4(3) . . . 7_656 ?
